data_1529569
loop_
_publ_author_name
'Aslanov, L.A.'
'Ionov, V.M.'
'Rybakov, V.B.'
'Lebedev, V.G.'
'Kulikovskii, B.N.'
'Gilyarov, O.N.'
'Novoderezhkina, T.L.'

_publ_section_title
;
 Crystal structure of ((Cl3 P O)6 Nd (mue-O2 P Cl2)2 - Sn Cl4) Sn Cl5 (P O
 Cl3)2 isolated from a Nd Cl3 O P Cl3-Sn Cl4 laser liquid
;
_journal_name_full
;
Koordinatsionnaya Khimiya (= Coordination Chemistry (USSR))
;
_journal_page_first 113
_journal_page_last 118
_journal_volume 4
_journal_year 1978
_chemical_formula_sum 'Cl37 Nd O12 P10 Sn2'
_chemical_name_systematic
;
((Cl3 P O)6 Nd (O2 P Cl2)2 Sn Cl4) Sn Cl5 (P O Cl3)2
;
_space_group_IT_number 2
_symmetry_space_group_name_Hall '-P 1'
_symmetry_space_group_name_H-M 'P -1'
_cell_angle_alpha 92.08
_cell_angle_beta 96.28
_cell_angle_gamma 91.24
_cell_formula_units_Z 2
_cell_length_a 21.58
_cell_length_b 12.28
_cell_length_c 12.25
_cell_volume 3223.601
_citation_journal_id_ASTM KOKHDC
_cod_data_source_file Aslanov_KOKHDC_1978_397.cif
_cod_data_source_block Cl37Nd1O12P10Sn2
_cod_original_formula_sum 'Cl37 Nd1 O12 P10 Sn2'
_cod_database_code 1529569

loop_
_symmetry_equiv_pos_as_xyz
x,y,z
-x,-y,-z

loop_
_atom_site_label
_atom_site_type_symbol
_atom_site_fract_x
_atom_site_fract_y
_atom_site_fract_z
_atom_site_occupancy
_atom_site_U_iso_or_equiv
Cl35 Cl-1 0.043 0.11 0.316 1 0.0
P10 P+5 0.298 0.431 0.652 1 0.0
Sn2 Sn+4 0.003 0.728 0.635 1 0.0
Cl17 Cl-1 0.418 0.551 0.968 1 0.0
P4 P+5 0.436 0.178 0.776 1 0.0
Cl31 Cl-1 0.377 0.504 0.682 1 0.0
O12 O-2 0.282 0.334 0.719 1 0.0
Cl12 Cl-1 0.487 0.287 0.857 1 0.0
Cl10 Cl-1 0.44 0.201 0.623 1 0.0
Cl33 Cl-1 0.11 0.711 0.651 1 0.0
O2 O-2 0.189 0.347 0.865 1 0.0
O5 O-2 0.291 0.029 0.901 1 0.0
Cl24 Cl-1 0.07 0.634 0.183 1 0.0
O10 O-2 0.198 0.709 0.168 1 0.0
Cl20 Cl-1 0.392 0.152 0.073 1 0.0
Cl13 Cl-1 0.301 0.838 0.772 1 0.0
P6 P+5 0.366 0.447 0.038 1 0.0
Nd1 Nd+3 0.275 0.219 0.884 1 0.0
P7 P+5 0.263 0.24 0.185 1 0.0
Cl32 Cl-1 0.233 0.534 0.636 1 0.0
Cl19 Cl-1 0.244 0.088 0.224 1 0.0
O7 O-2 0.249 0.24 0.064 1 0.0
Cl18 Cl-1 0.195 0.316 0.247 1 0.0
Cl34 Cl-1 0.005 0.678 0.82 1 0.0
Cl15 Cl-1 0.256 0.833 1.011 1 0.0
Cl30 Cl-1 0.3 0.379 0.495 1 0.0
P2 P+5 0.142 0.423 0.872 1 0.0
Cl28 Cl-1 0.387 0.648 0.407 1 0.0
Cl8 Cl-1 0.164 0.212 0.529 1 0.0
Cl36 Cl-1 0.065 0.413 0.428 1 0.0
Cl9 Cl-1 0.282 0.085 0.513 1 0.0
Sn1 Sn+4 0.42 0.269 0.232 1 0.0
O3 O-2 0.234 0.121 0.714 1 0.0
Cl21 Cl-1 0.474 0.735 0.795 1 0.0
P5 P+5 0.307 0.909 0.917 1 0.0
O4 O-2 0.371 0.188 0.805 1 0.0
O1 O-2 0.176 0.11 0.903 1 0.0
Cl7 Cl-1 0.167 0.965 0.575 1 0.0
P9 P+5 0.351 0.782 0.454 1 0.0
Cl37 Cl-1 0.008 0.779 0.451 1 0.0
O9 O-2 0.321 0.277 0.244 1 0.0
Cl27 Cl-1 0.338 0.849 0.313 1 0.0
Cl29 Cl-1 0.422 0.866 0.522 1 0.0
P1 P+5 0.111 0.073 0.909 1 0.0
Cl1 Cl-1 0.104 0.912 0.89 1 0.0
Cl4 Cl-1 0.089 0.42 0.736 1 0.0
Cl26 Cl-1 0.167 0.664 0.373 1 0.0
Cl23 Cl-1 0.434 0.397 0.377 1 0.0
Cl3 Cl-1 0.078 0.102 0.043 1 0.0
Cl14 Cl-1 0.39 0.882 0.98 1 0.0
Cl6 Cl-1 0.172 0.575 0.902 1 0.0
Cl5 Cl-1 0.087 0.396 0.985 1 0.0
Cl22 Cl-1 0.419 0.122 0.349 1 0.0
O6 O-2 0.335 0.384 0.948 1 0.0
Cl11 Cl-1 0.476 0.045 0.802 1 0.0
Cl16 Cl-1 0.304 0.54 0.101 1 0.0
O8 O-2 0.402 0.406 0.121 1 0.0
P8 P+5 0.146 0.715 0.225 1 0.0
P3 P+5 0.213 0.103 0.601 1 0.0
Cl2 Cl-1 0.054 0.125 0.793 1 0.0
Cl25 Cl-1 0.123 0.863 0.261 1 0.0
O11 O-2 0.308 0.772 0.535 1 0.0
